data_7016287
loop_
_publ_author_name
'Wanniarachchi, Sarath'
'Liddle, Brendan J.'
'Toussaint, John'
'Lindeman, Sergey V.'
'Bennett, Brian'
'Gardinier, James R.'

_publ_section_title
;
 Using sterics to promote reactivity in fac-Re(CO)(3) complexes of some
 'non-innocent' NNN-pincer ligands.
;
_journal_issue 35
_journal_name_full 'Dalton transactions (Cambridge, England : 2003)'
_journal_page_first 8776
_journal_page_last 8787
_journal_paper_doi 10.1039/c1dt10030k
_journal_volume 40
_journal_year 2011
_chemical_absolute_configuration ad
_chemical_formula_sum 'C29 H31 Br N5 O3 Re'
_chemical_formula_weight 763.70
_chemical_name_systematic
;
?
;
_space_group_IT_number 19
_symmetry_cell_setting orthorhombic
_symmetry_space_group_name_Hall 'P 2ac 2ab'
_symmetry_space_group_name_H-M 'P 21 21 21'
_atom_sites_solution_hydrogens difmap
_atom_sites_solution_primary direct
_atom_sites_solution_secondary difmap
_audit_creation_method SHELXL-97
_cell_angle_alpha 90.00
_cell_angle_beta 90.00
_cell_angle_gamma 90.00
_cell_formula_units_Z 4
_cell_length_a 13.1679(2)
_cell_length_b 13.4486(2)
_cell_length_c 16.2017(2)
_cell_measurement_reflns_used 9735
_cell_measurement_temperature 100(2)
_cell_measurement_theta_max 67
_cell_measurement_theta_min 3
_cell_volume 2869.16(7)
_computing_cell_refinement 'SAINT v7.23A (Bruker, 2005)'
_computing_data_collection 'APEX2 v2.1-4 (Bruker, 2007)'
_computing_data_reduction 'SADABS-2004/1 (Bruker, 2005)'
_computing_molecular_graphics 'XP v5.1 (Bruker, 1998)'
_computing_publication_material 'XCIF v6.12 (Bruker, 2001)'
_computing_structure_refinement 'SHELXL-97 v.97-2 (Sheldrick, 1993-1997)'
_computing_structure_solution 'XS/SHELXTL v6.12 (Bruker, 2001)'
_diffrn_ambient_temperature 100(2)
_diffrn_measured_fraction_theta_full 0.976
_diffrn_measured_fraction_theta_max 0.976
_diffrn_measurement_device_type 'Bruker APEX2 CCD detector'
_diffrn_measurement_method '\w scans'
_diffrn_radiation_monochromator graphite
_diffrn_radiation_source 'fine-focus sealed tube'
_diffrn_radiation_type CuK\a
_diffrn_radiation_wavelength 1.54178
_diffrn_reflns_av_R_equivalents 0.0216
_diffrn_reflns_av_sigmaI/netI 0.0148
_diffrn_reflns_limit_h_max 15
_diffrn_reflns_limit_h_min -15
_diffrn_reflns_limit_k_max 15
_diffrn_reflns_limit_k_min 0
_diffrn_reflns_limit_l_max 19
_diffrn_reflns_limit_l_min 0
_diffrn_reflns_number 23851
_diffrn_reflns_theta_full 68.17
_diffrn_reflns_theta_max 68.17
_diffrn_reflns_theta_min 4.27
_exptl_absorpt_coefficient_mu 10.234
_exptl_absorpt_correction_T_max 0.4276
_exptl_absorpt_correction_T_min 0.3090
_exptl_absorpt_correction_type numerical
_exptl_absorpt_process_details
;
Numerical (based on real shape of the crystal) absorption
correction followed by:
SADABS. Program for empirical absorption correction of
area-detector data. University of Goetingen. Germany.
Sheldrick, G. M. 1996
;
_exptl_crystal_colour colorless
_exptl_crystal_density_diffrn 1.768
_exptl_crystal_density_method 'not measured'
_exptl_crystal_description block
_exptl_crystal_F_000 1496
_exptl_crystal_size_max 0.15
_exptl_crystal_size_mid 0.14
_exptl_crystal_size_min 0.10
_refine_diff_density_max 0.642
_refine_diff_density_min -0.458
_refine_diff_density_rms 0.078
_refine_ls_abs_structure_details 'Flack H D (1983), Acta Cryst. A39, 876-881'
_refine_ls_abs_structure_Flack 0.257(5)
_refine_ls_extinction_method none
_refine_ls_goodness_of_fit_ref 0.992
_refine_ls_hydrogen_treatment mixed
_refine_ls_matrix_type full
_refine_ls_number_parameters 362
_refine_ls_number_reflns 5079
_refine_ls_number_restraints 0
_refine_ls_restrained_S_all 0.992
_refine_ls_R_factor_all 0.0170
_refine_ls_R_factor_gt 0.0168
_refine_ls_shift/su_max 0.003
_refine_ls_shift/su_mean 0.000
_refine_ls_structure_factor_coef Fsqd
_refine_ls_weighting_details 'calc w=1/[\s^2^(Fo^2^)+(0.0316P)^2^+2.0540P] where P=(Fo^2^+2Fc^2^)/3'
_refine_ls_weighting_scheme calc
_refine_ls_wR_factor_gt 0.0428
_refine_ls_wR_factor_ref 0.0429
_reflns_number_gt 5039
_reflns_number_total 5079
_reflns_threshold_expression >2sigma(I)
_cod_data_source_file c1dt10030k.txt
_cod_data_source_block gard8oa_1iPr
_cod_database_code 7016287

loop_
_symmetry_equiv_pos_as_xyz
'x, y, z'
'-x+1/2, -y, z+1/2'
'-x, y+1/2, -z+1/2'
'x+1/2, -y+1/2, -z'

loop_
_atom_site_label
_atom_site_type_symbol
_atom_site_fract_x
_atom_site_fract_y
_atom_site_fract_z
_atom_site_U_iso_or_equiv
_atom_site_adp_type
_atom_site_occupancy
_atom_site_symmetry_multiplicity
_atom_site_calc_flag
_atom_site_refinement_flags
Re1 Re 0.236988(9) 0.260299(8) 0.240135(7) 0.01175(4) Uani 1 1 d .
Br1 Br 0.18141(2) 0.44522(2) 0.25997(2) 0.01911(7) Uani 1 1 d .
O1 O 0.14480(17) 0.26169(19) 0.06610(13) 0.0250(5) Uani 1 1 d .
O2 O 0.29769(15) 0.04609(18) 0.22755(15) 0.0206(5) Uani 1 1 d .
O3 O 0.44335(18) 0.29458(18) 0.15775(15) 0.0241(5) Uani 1 1 d .
N1 N 0.28953(18) 0.27019(19) 0.36862(14) 0.0141(5) Uani 1 1 d .
N2 N 0.24686(19) 0.21272(18) 0.43034(15) 0.0155(5) Uani 1 1 d .
N3 N 0.0164(2) 0.3550(2) 0.43270(16) 0.0169(5) Uani 1 1 d .
N4 N -0.0516(2) 0.3817(2) 0.37259(17) 0.0147(6) Uani 1 1 d .
N5 N 0.09253(19) 0.2329(2) 0.31226(15) 0.0131(5) Uani 1 1 d .
H5N H 0.091(3) 0.268(3) 0.341(2) 0.016 Uiso 1 1 d .
C1 C 0.3540(2) 0.3324(2) 0.4066(2) 0.0167(6) Uani 1 1 d .
C2 C 0.3532(3) 0.3152(2) 0.4919(2) 0.0214(7) Uani 1 1 d .
H2A H 0.3922 0.3487 0.5327 0.026 Uiso 1 1 calc R
C3 C 0.2847(2) 0.2401(2) 0.50429(18) 0.0200(6) Uani 1 1 d .
H3A H 0.2668 0.2121 0.5561 0.024 Uiso 1 1 calc R
C4 C 0.1808(2) 0.1313(2) 0.41444(18) 0.0145(6) Uani 1 1 d .
C5 C 0.1937(2) 0.0447(2) 0.46002(19) 0.0168(6) Uani 1 1 d .
H5A H 0.2486 0.0401 0.4979 0.020 Uiso 1 1 calc R
C6 C 0.1276(3) -0.0357(2) 0.4513(2) 0.0180(7) Uani 1 1 d .
C7 C 0.0493(2) -0.0267(3) 0.3937(2) 0.0174(7) Uani 1 1 d .
H7A H 0.0039 -0.0808 0.3860 0.021 Uiso 1 1 calc R
C8 C 0.0361(2) 0.0592(2) 0.34756(19) 0.0165(6) Uani 1 1 d .
H8A H -0.0177 0.0630 0.3086 0.020 Uiso 1 1 calc R
C9 C 0.1008(2) 0.1395(2) 0.35780(19) 0.0143(6) Uani 1 1 d .
C10 C 0.1392(3) -0.1265(2) 0.5040(2) 0.0237(7) Uani 1 1 d .
H10A H 0.0840 -0.1732 0.4920 0.036 Uiso 1 1 calc R
H10B H 0.1366 -0.1075 0.5624 0.036 Uiso 1 1 calc R
H10C H 0.2046 -0.1583 0.4922 0.036 Uiso 1 1 calc R
C11 C 0.0191(2) 0.4305(2) 0.4847(2) 0.0179(6) Uani 1 1 d .
C12 C -0.0465(3) 0.5073(2) 0.4593(2) 0.0196(7) Uani 1 1 d .
H12A H -0.0583 0.5690 0.4864 0.023 Uiso 1 1 calc R
C13 C -0.0899(3) 0.4743(2) 0.3871(2) 0.0168(7) Uani 1 1 d .
H13A H -0.1374 0.5092 0.3538 0.020 Uiso 1 1 calc R
C14 C -0.0753(2) 0.3186(2) 0.30527(19) 0.0139(6) Uani 1 1 d .
C15 C -0.1712(2) 0.3275(2) 0.2687(2) 0.0173(6) Uani 1 1 d .
H15A H -0.2186 0.3736 0.2909 0.021 Uiso 1 1 calc R
C16 C -0.1985(2) 0.2710(2) 0.20112(18) 0.0167(6) Uani 1 1 d .
C17 C -0.1283(2) 0.2040(2) 0.16867(19) 0.0170(6) Uani 1 1 d .
H17A H -0.1455 0.1651 0.1218 0.020 Uiso 1 1 calc R
C18 C -0.0337(2) 0.1943(2) 0.20479(19) 0.0157(6) Uani 1 1 d .
H18A H 0.0137 0.1487 0.1818 0.019 Uiso 1 1 calc R
C19 C -0.0061(2) 0.2489(2) 0.27351(17) 0.0135(5) Uani 1 1 d .
C20 C -0.3042(3) 0.2805(3) 0.1650(2) 0.0260(8) Uani 1 1 d .
H20A H -0.3225 0.3510 0.1610 0.039 Uiso 1 1 calc R
H20B H -0.3530 0.2462 0.2007 0.039 Uiso 1 1 calc R
H20C H -0.3055 0.2506 0.1098 0.039 Uiso 1 1 calc R
C21 C 0.1785(2) 0.2599(3) 0.13064(18) 0.0174(6) Uani 1 1 d .
C22 C 0.2739(2) 0.1204(3) 0.23235(18) 0.0208(7) Uani 1 1 d .
C23 C 0.3671(2) 0.2849(2) 0.1890(2) 0.0163(6) Uani 1 1 d .
C24 C 0.4212(3) 0.4047(2) 0.3608(2) 0.0212(7) Uani 1 1 d .
H24A H 0.3994 0.4058 0.3017 0.025 Uiso 1 1 calc R
C25 C 0.5308(3) 0.3672(3) 0.3644(3) 0.0288(9) Uani 1 1 d .
H25A H 0.5354 0.3026 0.3367 0.043 Uiso 1 1 calc R
H25B H 0.5517 0.3602 0.4221 0.043 Uiso 1 1 calc R
H25C H 0.5754 0.4149 0.3366 0.043 Uiso 1 1 calc R
C26 C 0.4112(3) 0.5097(3) 0.3952(2) 0.0282(8) Uani 1 1 d .
H26A H 0.3401 0.5308 0.3922 0.042 Uiso 1 1 calc R
H26B H 0.4533 0.5552 0.3626 0.042 Uiso 1 1 calc R
H26C H 0.4338 0.5105 0.4528 0.042 Uiso 1 1 calc R
C27 C 0.0879(3) 0.4286(3) 0.5588(2) 0.0250(8) Uani 1 1 d .
H27A H 0.1216 0.3620 0.5608 0.030 Uiso 1 1 calc R
C28 C 0.0277(3) 0.4421(3) 0.6394(2) 0.0346(9) Uani 1 1 d .
H28A H -0.0249 0.3907 0.6432 0.052 Uiso 1 1 calc R
H28B H -0.0042 0.5079 0.6399 0.052 Uiso 1 1 calc R
H28C H 0.0739 0.4362 0.6866 0.052 Uiso 1 1 calc R
C29 C 0.1712(3) 0.5080(3) 0.5492(2) 0.0331(9) Uani 1 1 d .
H29A H 0.2101 0.4951 0.4988 0.050 Uiso 1 1 calc R
H29B H 0.2168 0.5055 0.5970 0.050 Uiso 1 1 calc R
H29C H 0.1399 0.5740 0.5458 0.050 Uiso 1 1 calc R

loop_
_atom_site_aniso_label
_atom_site_aniso_U_11
_atom_site_aniso_U_22
_atom_site_aniso_U_33
_atom_site_aniso_U_23
_atom_site_aniso_U_13
_atom_site_aniso_U_12
Re1 0.01065(6) 0.01247(6) 0.01213(6) -0.00015(4) -0.00029(4) 0.00052(4)
Br1 0.01933(14) 0.01633(14) 0.02168(16) 0.00153(14) 0.00012(14) 0.00178(10)
O1 0.0256(12) 0.0347(14) 0.0147(11) 0.0001(11) -0.0026(8) 0.0044(12)
O2 0.0090(10) 0.0277(13) 0.0250(12) 0.0085(11) -0.0012(9) -0.0005(9)
O3 0.0180(12) 0.0257(13) 0.0285(13) -0.0007(10) 0.0052(10) -0.0023(10)
N1 0.0134(12) 0.0183(12) 0.0105(11) 0.0019(10) -0.0021(9) -0.0012(10)
N2 0.0127(13) 0.0186(12) 0.0152(12) 0.0019(9) -0.0018(10) 0.0002(10)
N3 0.0141(13) 0.0195(13) 0.0170(14) 0.0009(11) -0.0026(10) 0.0002(11)
N4 0.0117(13) 0.0170(13) 0.0154(13) 0.0005(11) 0.0014(10) 0.0002(10)
N5 0.0136(12) 0.0134(13) 0.0124(12) -0.0009(11) -0.0005(10) -0.0006(11)
C1 0.0140(15) 0.0148(15) 0.0215(17) -0.0003(12) -0.0018(12) 0.0004(12)
C2 0.0192(17) 0.0233(16) 0.0218(17) -0.0014(14) -0.0066(13) -0.0022(14)
C3 0.0199(15) 0.0240(16) 0.0161(13) 0.0008(13) -0.0053(11) -0.0003(14)
C4 0.0146(15) 0.0157(15) 0.0132(14) -0.0007(12) 0.0013(12) 0.0005(11)
C5 0.0166(15) 0.0211(16) 0.0128(14) 0.0013(13) -0.0010(12) 0.0055(12)
C6 0.0229(17) 0.0158(16) 0.0154(15) 0.0004(13) 0.0048(13) 0.0026(13)
C7 0.0142(16) 0.0174(16) 0.0207(16) -0.0012(13) 0.0013(13) -0.0013(14)
C8 0.0143(15) 0.0179(16) 0.0174(15) -0.0018(13) -0.0018(12) 0.0004(12)
C9 0.0144(15) 0.0165(15) 0.0119(14) 0.0001(12) 0.0027(12) 0.0035(12)
C10 0.0306(19) 0.0175(16) 0.0232(17) 0.0041(14) -0.0002(14) 0.0025(14)
C11 0.0176(16) 0.0194(16) 0.0167(15) -0.0012(13) 0.0043(12) -0.0026(12)
C12 0.0208(17) 0.0168(16) 0.0212(16) -0.0040(13) 0.0044(13) -0.0001(13)
C13 0.0148(16) 0.0133(15) 0.0222(16) 0.0011(13) 0.0015(13) 0.0021(13)
C14 0.0139(15) 0.0147(14) 0.0133(14) 0.0032(12) -0.0002(11) -0.0018(12)
C15 0.0151(14) 0.0160(14) 0.0208(16) 0.0038(13) 0.0028(13) 0.0021(11)
C16 0.0151(14) 0.0183(15) 0.0165(14) 0.0037(13) -0.0011(10) -0.0011(12)
C17 0.0205(16) 0.0159(15) 0.0145(15) 0.0014(12) -0.0025(12) -0.0049(12)
C18 0.0132(15) 0.0157(15) 0.0182(15) 0.0009(12) 0.0030(12) 0.0007(12)
C19 0.0123(12) 0.0133(13) 0.0147(13) 0.0034(13) -0.0007(9) -0.0019(11)
C20 0.0186(16) 0.034(2) 0.0257(17) 0.0003(15) -0.0051(13) 0.0033(14)
C21 0.0145(14) 0.0200(16) 0.0179(15) -0.0014(14) 0.0036(11) 0.0007(13)
C22 0.0115(14) 0.041(2) 0.0098(14) -0.0065(13) 0.0015(12) -0.0154(13)
C23 0.0160(16) 0.0149(15) 0.0180(15) 0.0007(12) 0.0017(12) -0.0039(12)
C24 0.0190(17) 0.0200(16) 0.0245(17) 0.0009(14) -0.0024(13) -0.0046(14)
C25 0.0157(18) 0.027(2) 0.044(2) 0.0000(18) 0.0007(15) -0.0062(14)
C26 0.0297(19) 0.0227(18) 0.032(2) 0.0012(16) -0.0052(16) -0.0080(16)
C27 0.0284(19) 0.0276(19) 0.0190(17) -0.0054(15) -0.0048(14) 0.0046(15)
C28 0.053(3) 0.032(2) 0.0191(18) -0.0047(17) 0.0015(17) 0.003(2)
C29 0.032(2) 0.040(2) 0.0274(19) -0.0117(18) -0.0045(16) -0.0019(18)

loop_
_atom_type_symbol
_atom_type_description
_atom_type_scat_dispersion_real
_atom_type_scat_dispersion_imag
_atom_type_scat_source
C C 0.0181 0.0091 'International Tables Vol C Tables 4.2.6.8 and 6.1.1.4'
H H 0.0000 0.0000 'International Tables Vol C Tables 4.2.6.8 and 6.1.1.4'
N N 0.0311 0.0180 'International Tables Vol C Tables 4.2.6.8 and 6.1.1.4'
O O 0.0492 0.0322 'International Tables Vol C Tables 4.2.6.8 and 6.1.1.4'
Br Br -0.6763 1.2805 'International Tables Vol C Tables 4.2.6.8 and 6.1.1.4'
Re Re -5.2083 5.8923 'International Tables Vol C Tables 4.2.6.8 and 6.1.1.4'

loop_
_geom_angle_atom_site_label_1
_geom_angle_atom_site_label_2
_geom_angle_atom_site_label_3
_geom_angle
C23 Re1 C21 87.70(13)
C23 Re1 C22 85.20(13)
C21 Re1 C22 92.12(13)
C23 Re1 N1 96.71(11)
C21 Re1 N1 173.96(11)
C22 Re1 N1 92.36(11)
C23 Re1 N5 174.32(12)
C21 Re1 N5 97.97(11)
C22 Re1 N5 94.93(11)
N1 Re1 N5 77.61(9)
C23 Re1 Br1 97.94(9)
C21 Re1 Br1 90.24(10)
C22 Re1 Br1 176.15(9)
N1 Re1 Br1 85.07(7)
N5 Re1 Br1 81.72(7)
C1 N1 N2 105.9(2)
C1 N1 Re1 132.2(2)
N2 N1 Re1 121.54(18)
C3 N2 N1 109.9(2)
C3 N2 C4 126.6(3)
N1 N2 C4 123.2(2)
C11 N3 N4 105.6(3)
C13 N4 N3 111.0(3)
C13 N4 C14 126.7(3)
N3 N4 C14 122.2(3)
C19 N5 C9 114.3(2)
C19 N5 Re1 120.13(18)
C9 N5 Re1 109.78(18)
C19 N5 H5N 100(4)
C9 N5 H5N 105(4)
Re1 N5 H5N 106(4)
N1 C1 C2 110.2(3)
N1 C1 C24 123.2(3)
C2 C1 C24 126.5(3)
C3 C2 C1 105.7(3)
C3 C2 H2A 127.1
C1 C2 H2A 127.1
N2 C3 C2 108.3(3)
N2 C3 H3A 125.8
C2 C3 H3A 125.8
C5 C4 C9 120.4(3)
C5 C4 N2 118.4(3)
C9 C4 N2 121.1(3)
C4 C5 C6 121.3(3)
C4 C5 H5A 119.4
C6 C5 H5A 119.4
C5 C6 C7 117.5(3)
C5 C6 C10 120.6(3)
C7 C6 C10 121.8(3)
C8 C7 C6 121.7(3)
C8 C7 H7A 119.2
C6 C7 H7A 119.2
C9 C8 C7 120.5(3)
C9 C8 H8A 119.7
C7 C8 H8A 119.7
C8 C9 C4 118.6(3)
C8 C9 N5 124.3(3)
C4 C9 N5 117.1(3)
C6 C10 H10A 109.5
C6 C10 H10B 109.5
H10A C10 H10B 109.5
C6 C10 H10C 109.5
H10A C10 H10C 109.5
H10B C10 H10C 109.5
N3 C11 C12 111.2(3)
N3 C11 C27 120.9(3)
C12 C11 C27 127.9(3)
C13 C12 C11 105.4(3)
C13 C12 H12A 127.3
C11 C12 H12A 127.3
N4 C13 C12 106.7(3)
N4 C13 H13A 126.6
C12 C13 H13A 126.6
C15 C14 C19 119.2(3)
C15 C14 N4 118.2(3)
C19 C14 N4 122.6(3)
C16 C15 C14 121.5(3)
C16 C15 H15A 119.2
C14 C15 H15A 119.2
C15 C16 C17 118.9(3)
C15 C16 C20 119.9(3)
C17 C16 C20 121.2(3)
C18 C17 C16 120.0(3)
C18 C17 H17A 120.0
C16 C17 H17A 120.0
C19 C18 C17 121.8(3)
C19 C18 H18A 119.1
C17 C18 H18A 119.1
C18 C19 C14 118.6(3)
C18 C19 N5 120.1(3)
C14 C19 N5 121.3(3)
C16 C20 H20A 109.5
C16 C20 H20B 109.5
H20A C20 H20B 109.5
C16 C20 H20C 109.5
H20A C20 H20C 109.5
H20B C20 H20C 109.5
O1 C21 Re1 178.5(3)
O2 C22 Re1 177.0(3)
O3 C23 Re1 176.6(3)
C1 C24 C26 111.5(3)
C1 C24 C25 108.9(3)
C26 C24 C25 111.9(3)
C1 C24 H24A 108.2
C26 C24 H24A 108.2
C25 C24 H24A 108.2
C24 C25 H25A 109.5
C24 C25 H25B 109.5
H25A C25 H25B 109.5
C24 C25 H25C 109.5
H25A C25 H25C 109.5
H25B C25 H25C 109.5
C24 C26 H26A 109.5
C24 C26 H26B 109.5
H26A C26 H26B 109.5
C24 C26 H26C 109.5
H26A C26 H26C 109.5
H26B C26 H26C 109.5
C11 C27 C28 111.5(3)
C11 C27 C29 109.6(3)
C28 C27 C29 111.8(3)
C11 C27 H27A 107.9
C28 C27 H27A 107.9
C29 C27 H27A 107.9
C27 C28 H28A 109.5
C27 C28 H28B 109.5
H28A C28 H28B 109.5
C27 C28 H28C 109.5
H28A C28 H28C 109.5
H28B C28 H28C 109.5
C27 C29 H29A 109.5
C27 C29 H29B 109.5
H29A C29 H29B 109.5
C27 C29 H29C 109.5
H29A C29 H29C 109.5
H29B C29 H29C 109.5

loop_
_geom_bond_atom_site_label_1
_geom_bond_atom_site_label_2
_geom_bond_distance
Re1 C23 1.932(3)
Re1 C21 1.934(3)
Re1 C22 1.947(4)
Re1 N1 2.198(2)
Re1 N5 2.263(3)
Re1 Br1 2.6123(3)
O1 C21 1.136(4)
O2 C22 1.050(4)
O3 C23 1.132(4)
N1 C1 1.341(4)
N1 N2 1.383(4)
N2 C3 1.349(4)
N2 C4 1.422(4)
N3 C11 1.320(4)
N3 N4 1.371(4)
N4 C13 1.364(4)
N4 C14 1.417(4)
N5 C19 1.458(4)
N5 C9 1.460(4)
N5 H5N 0.66(4)
C1 C2 1.401(5)
C1 C24 1.509(4)
C2 C3 1.370(5)
C2 H2A 0.9500
C3 H3A 0.9500
C4 C5 1.389(4)
C4 C9 1.402(4)
C5 C6 1.395(5)
C5 H5A 0.9500
C6 C7 1.395(5)
C6 C10 1.499(5)
C7 C8 1.387(5)
C7 H7A 0.9500
C8 C9 1.386(5)
C8 H8A 0.9500
C10 H10A 0.9800
C10 H10B 0.9800
C10 H10C 0.9800
C11 C12 1.408(5)
C11 C27 1.504(5)
C12 C13 1.376(5)
C12 H12A 0.9500
C13 H13A 0.9500
C14 C15 1.400(4)
C14 C19 1.405(4)
C15 C16 1.381(4)
C15 H15A 0.9500
C16 C17 1.393(5)
C16 C20 1.516(4)
C17 C18 1.383(5)
C17 H17A 0.9500
C18 C19 1.383(4)
C18 H18A 0.9500
C20 H20A 0.9800
C20 H20B 0.9800
C20 H20C 0.9800
C24 C26 1.524(5)
C24 C25 1.529(5)
C24 H24A 1.0000
C25 H25A 0.9800
C25 H25B 0.9800
C25 H25C 0.9800
C26 H26A 0.9800
C26 H26B 0.9800
C26 H26C 0.9800
C27 C28 1.538(5)
C27 C29 1.540(5)
C27 H27A 1.0000
C28 H28A 0.9800
C28 H28B 0.9800
C28 H28C 0.9800
C29 H29A 0.9800
C29 H29B 0.9800
C29 H29C 0.9800

loop_
_geom_hbond_atom_site_label_D
_geom_hbond_atom_site_label_H
_geom_hbond_atom_site_label_A
_geom_hbond_distance_DH
_geom_hbond_distance_HA
_geom_hbond_distance_DA
_geom_hbond_angle_DHA
N5 H5N N3 0.66(4) 2.13(4) 2.740(4) 154(5)

loop_
_geom_torsion_atom_site_label_1
_geom_torsion_atom_site_label_2
_geom_torsion_atom_site_label_3
_geom_torsion_atom_site_label_4
_geom_torsion
C23 Re1 N1 C1 41.7(3)
C21 Re1 N1 C1 -95.0(12)
C22 Re1 N1 C1 127.2(3)
N5 Re1 N1 C1 -138.3(3)
Br1 Re1 N1 C1 -55.7(3)
C23 Re1 N1 N2 -146.4(2)
C21 Re1 N1 N2 76.9(12)
C22 Re1 N1 N2 -61.0(2)
N5 Re1 N1 N2 33.6(2)
Br1 Re1 N1 N2 116.1(2)
C1 N1 N2 C3 0.2(3)
Re1 N1 N2 C3 -173.5(2)
C1 N1 N2 C4 -174.2(3)
Re1 N1 N2 C4 12.0(4)
C11 N3 N4 C13 0.7(3)
C11 N3 N4 C14 -179.8(3)
C23 Re1 N5 C19 159.0(11)
C21 Re1 N5 C19 -17.1(2)
C22 Re1 N5 C19 -110.0(2)
N1 Re1 N5 C19 158.7(2)
Br1 Re1 N5 C19 72.0(2)
C23 Re1 N5 C9 -65.5(12)
C21 Re1 N5 C9 118.4(2)
C22 Re1 N5 C9 25.6(2)
N1 Re1 N5 C9 -65.76(19)
Br1 Re1 N5 C9 -152.49(19)
N2 N1 C1 C2 0.2(3)
Re1 N1 C1 C2 173.0(2)
N2 N1 C1 C24 176.4(3)
Re1 N1 C1 C24 -10.8(5)
N1 C1 C2 C3 -0.5(4)
C24 C1 C2 C3 -176.6(3)
N1 N2 C3 C2 -0.5(4)
C4 N2 C3 C2 173.6(3)
C1 C2 C3 N2 0.6(4)
C3 N2 C4 C5 -35.9(4)
N1 N2 C4 C5 137.5(3)
C3 N2 C4 C9 140.3(3)
N1 N2 C4 C9 -46.2(4)
C9 C4 C5 C6 -0.4(5)
N2 C4 C5 C6 175.9(3)
C4 C5 C6 C7 1.3(5)
C4 C5 C6 C10 -176.8(3)
C5 C6 C7 C8 -1.0(5)
C10 C6 C7 C8 177.1(3)
C6 C7 C8 C9 -0.3(5)
C7 C8 C9 C4 1.3(5)
C7 C8 C9 N5 -179.8(3)
C5 C4 C9 C8 -0.9(4)
N2 C4 C9 C8 -177.1(3)
C5 C4 C9 N5 -179.9(3)
N2 C4 C9 N5 3.9(4)
C19 N5 C9 C8 18.1(4)
Re1 N5 C9 C8 -120.2(3)
C19 N5 C9 C4 -162.9(3)
Re1 N5 C9 C4 58.7(3)
N4 N3 C11 C12 -0.1(4)
N4 N3 C11 C27 -178.9(3)
N3 C11 C12 C13 -0.4(4)
C27 C11 C12 C13 178.3(3)
N3 N4 C13 C12 -0.9(4)
C14 N4 C13 C12 179.6(3)
C11 C12 C13 N4 0.8(4)
C13 N4 C14 C15 -28.2(5)
N3 N4 C14 C15 152.3(3)
C13 N4 C14 C19 150.9(3)
N3 N4 C14 C19 -28.6(4)
C19 C14 C15 C16 -1.3(4)
N4 C14 C15 C16 177.8(3)
C14 C15 C16 C17 -0.4(5)
C14 C15 C16 C20 178.1(3)
C15 C16 C17 C18 0.8(5)
C20 C16 C17 C18 -177.6(3)
C16 C17 C18 C19 0.5(5)
C17 C18 C19 C14 -2.2(4)
C17 C18 C19 N5 176.9(3)
C15 C14 C19 C18 2.6(4)
N4 C14 C19 C18 -176.5(3)
C15 C14 C19 N5 -176.5(3)
N4 C14 C19 N5 4.4(4)
C9 N5 C19 C18 -72.5(3)
Re1 N5 C19 C18 61.2(3)
C9 N5 C19 C14 106.6(3)
Re1 N5 C19 C14 -119.7(3)
C23 Re1 C21 O1 -63(11)
C22 Re1 C21 O1 -148(11)
N1 Re1 C21 O1 74(11)
N5 Re1 C21 O1 117(11)
Br1 Re1 C21 O1 35(11)
C23 Re1 C22 O2 15(6)
C21 Re1 C22 O2 102(6)
N1 Re1 C22 O2 -82(6)
N5 Re1 C22 O2 -160(6)
Br1 Re1 C22 O2 -130(5)
C21 Re1 C23 O3 -74(5)
C22 Re1 C23 O3 18(5)
N1 Re1 C23 O3 110(5)
N5 Re1 C23 O3 110(5)
Br1 Re1 C23 O3 -164(5)
N1 C1 C24 C26 129.1(3)
C2 C1 C24 C26 -55.3(5)
N1 C1 C24 C25 -107.0(4)
C2 C1 C24 C25 68.6(4)
N3 C11 C27 C28 -122.6(4)
C12 C11 C27 C28 58.8(5)
N3 C11 C27 C29 113.1(4)
C12 C11 C27 C29 -65.5(4)
